data_4324435
loop_
_publ_author_name
'Mari S. Rosen'
'Alexander M. Spokoyny'
'Charles W. Machan'
'Charlotte Stern'
'Amy Sarjeant'
'Chad A. Mirkin'

_publ_section_title
;
 Chelating Effect as a Driving Force for the Selective Formation of
 Heteroligated Pt(II) Complexes with Bidentate Phosphino-Chalcoether
 Ligands
;
_journal_name_full 'Inorganic Chemistry'
_journal_page_first 1411
_journal_page_last 1419
_journal_paper_doi 10.1021/ic101973s
_journal_volume 50
_journal_year 2011
_chemical_formula_sum 'C31 H36 Cl6 P2 Pt S'
_chemical_formula_weight 910.39
_chemical_name_systematic
; 
 ? 
;
_space_group_IT_number 2
_symmetry_cell_setting triclinic
_symmetry_space_group_name_Hall '-P 1'
_symmetry_space_group_name_H-M 'P -1'
_atom_sites_solution_hydrogens geom
_atom_sites_solution_primary direct
_atom_sites_solution_secondary difmap
_audit_creation_method SHELXL-97
_cell_angle_alpha 101.517(2)
_cell_angle_beta 97.069(2)
_cell_angle_gamma 96.763(2)
_cell_formula_units_Z 2
_cell_length_a 9.3837(3)
_cell_length_b 12.2736(4)
_cell_length_c 15.4526(5)
_cell_measurement_reflns_used 9937
_cell_measurement_temperature 106(2)
_cell_measurement_theta_max 30.46
_cell_measurement_theta_min 2.41
_cell_volume 1711.98(10)
_computing_cell_refinement 'SAINT V7.23A (Bruker, 2005)'
_computing_data_collection 'APEX2 V2.1-4 (Bruker, 2007)'
_computing_data_reduction 'Bruker SAINT'
_computing_molecular_graphics 'Bruker SHELXTL'
_computing_publication_material 'Bruker SHELXTL'
_computing_structure_refinement 'SHELXL-97 (Sheldrick, 1997)'
_computing_structure_solution 'SHELXS-97 (Sheldrick, 1990)'
_diffrn_ambient_temperature 106(2)
_diffrn_measured_fraction_theta_full 0.975
_diffrn_measured_fraction_theta_max 0.975
_diffrn_measurement_device_type 'CCD area detector'
_diffrn_measurement_method 'phi and omega scans'
_diffrn_radiation_monochromator graphite
_diffrn_radiation_source 'fine-focus sealed tube'
_diffrn_radiation_type MoK\a
_diffrn_radiation_wavelength 0.71073
_diffrn_reflns_av_R_equivalents 0.0615
_diffrn_reflns_av_sigmaI/netI 0.0953
_diffrn_reflns_limit_h_max 12
_diffrn_reflns_limit_h_min -13
_diffrn_reflns_limit_k_max 17
_diffrn_reflns_limit_k_min -17
_diffrn_reflns_limit_l_max 22
_diffrn_reflns_limit_l_min -21
_diffrn_reflns_number 42125
_diffrn_reflns_theta_full 30.57
_diffrn_reflns_theta_max 30.57
_diffrn_reflns_theta_min 1.94
_exptl_absorpt_coefficient_mu 4.743
_exptl_absorpt_correction_T_max 0.8947
_exptl_absorpt_correction_T_min 0.1510
_exptl_absorpt_correction_type numerical
_exptl_absorpt_process_details face-indexed
_exptl_crystal_colour colourless
_exptl_crystal_density_diffrn 1.766
_exptl_crystal_description flat
_exptl_crystal_F_000 896
_exptl_crystal_size_max 0.64
_exptl_crystal_size_mid 0.12
_exptl_crystal_size_min 0.02
_refine_diff_density_max 4.279
_refine_diff_density_min -3.770
_refine_diff_density_rms 0.259
_refine_ls_extinction_method none
_refine_ls_goodness_of_fit_ref 1.101
_refine_ls_hydrogen_treatment constr
_refine_ls_matrix_type full
_refine_ls_number_parameters 392
_refine_ls_number_reflns 10262
_refine_ls_number_restraints 0
_refine_ls_restrained_S_all 1.101
_refine_ls_R_factor_all 0.1473
_refine_ls_R_factor_gt 0.0739
_refine_ls_shift/su_max 0.004
_refine_ls_shift/su_mean 0.000
_refine_ls_structure_factor_coef Fsqd
_refine_ls_weighting_details 'calc w=1/[\s^2^(Fo^2^)+(0.0509P)^2^+33.9338P] where P=(Fo^2^+2Fc^2^)/3'
_refine_ls_weighting_scheme calc
_refine_ls_wR_factor_gt 0.1530
_refine_ls_wR_factor_ref 0.1958
_reflns_number_gt 6171
_reflns_number_total 10262
_reflns_threshold_expression >2sigma(I)
_cod_data_source_file ic101973s_si_002_7.cif
_cod_data_source_block 23_SMeEt
_cod_original_cell_volume 1711.97(10)
_cod_database_code 4324435

loop_
_symmetry_equiv_pos_as_xyz
'x, y, z'
'-x, -y, -z'

loop_
_atom_site_label
_atom_site_type_symbol
_atom_site_fract_x
_atom_site_fract_y
_atom_site_fract_z
_atom_site_U_iso_or_equiv
_atom_site_adp_type
_atom_site_occupancy
_atom_site_symmetry_multiplicity
_atom_site_calc_flag
_atom_site_refinement_flags
_atom_site_disorder_assembly
_atom_site_disorder_group
Pt1 Pt 0.72112(4) 0.68188(4) 0.84204(3) 0.03495(15) Uani 1 1 d . . .
Cl1 Cl 0.9170(2) 0.5867(3) 0.80604(19) 0.0411(7) Uani 1 1 d . . .
Cl2 Cl 0.8834(3) 0.0480(3) 0.8212(3) 0.0611(10) Uani 1 1 d . . .
S1 S 0.8646(2) 0.7505(2) 0.98219(18) 0.0305(6) Uani 1 1 d . . .
P2 P 0.6150(3) 0.6138(3) 0.69674(18) 0.0396(8) Uani 1 1 d . . .
P3 P 0.5560(2) 0.7838(3) 0.89587(18) 0.0301(6) Uani 1 1 d . . .
C1 C 1.0027(12) 0.8469(10) 0.9521(9) 0.045(3) Uani 1 1 d . . .
H1A H 0.9559 0.8972 0.9194 0.068 Uiso 1 1 calc R . .
H1B H 1.0624 0.8041 0.9141 0.068 Uiso 1 1 calc R . .
H1C H 1.0643 0.8915 1.0064 0.068 Uiso 1 1 calc R . .
C2 C 0.7644(10) 0.8475(10) 1.0443(7) 0.034(2) Uani 1 1 d . . .
H2A H 0.7063 0.8078 1.0809 0.040 Uiso 1 1 calc R . .
H2B H 0.8334 0.9088 1.0852 0.040 Uiso 1 1 calc R . .
C3 C 0.6635(10) 0.8979(10) 0.9827(7) 0.036(3) Uani 1 1 d . . .
H3A H 0.7214 0.9504 0.9548 0.044 Uiso 1 1 calc R . .
H3B H 0.5984 0.9404 1.0175 0.044 Uiso 1 1 calc R . .
C4 C 0.4422(9) 0.8559(10) 0.8302(7) 0.034(3) Uani 1 1 d . . .
C5 C 0.5051(11) 0.9475(11) 0.7997(7) 0.039(3) Uani 1 1 d . . .
H5 H 0.6076 0.9672 0.8089 0.047 Uiso 1 1 calc R . .
C6 C 0.4175(12) 1.0098(11) 0.7560(8) 0.044(3) Uani 1 1 d . . .
H6 H 0.4598 1.0730 0.7364 0.053 Uiso 1 1 calc R . .
C7 C 0.2663(12) 0.9787(11) 0.7409(8) 0.041(3) Uani 1 1 d . . .
H7 H 0.2062 1.0215 0.7115 0.049 Uiso 1 1 calc R . .
C8 C 0.2048(11) 0.8873(11) 0.7682(8) 0.040(3) Uani 1 1 d . . .
H8 H 0.1023 0.8668 0.7572 0.047 Uiso 1 1 calc R . .
C9 C 0.2909(10) 0.8234(10) 0.8122(7) 0.036(3) Uani 1 1 d . . .
H9 H 0.2477 0.7589 0.8298 0.043 Uiso 1 1 calc R . .
C10 C 0.4345(10) 0.7073(10) 0.9529(7) 0.032(2) Uani 1 1 d . . .
C11 C 0.3617(11) 0.7657(11) 1.0171(8) 0.042(3) Uani 1 1 d . . .
H11 H 0.3794 0.8455 1.0331 0.050 Uiso 1 1 calc R . .
C12 C 0.2626(12) 0.7056(11) 1.0576(8) 0.044(3) Uani 1 1 d . . .
H12 H 0.2132 0.7450 1.1012 0.052 Uiso 1 1 calc R . .
C13 C 0.2367(11) 0.5911(11) 1.0349(7) 0.038(3) Uani 1 1 d . . .
H13 H 0.1681 0.5513 1.0621 0.046 Uiso 1 1 calc R . .
C14 C 0.3104(11) 0.5318(11) 0.9720(8) 0.039(3) Uani 1 1 d . . .
H14 H 0.2927 0.4520 0.9566 0.047 Uiso 1 1 calc R . .
C15 C 0.4106(10) 0.5911(10) 0.9318(7) 0.034(3) Uani 1 1 d . . .
H15 H 0.4623 0.5512 0.8898 0.041 Uiso 1 1 calc R . .
C16 C 0.4267(10) 0.6261(12) 0.6617(7) 0.044(3) Uani 1 1 d . . .
C17 C 0.3889(11) 0.6943(14) 0.6030(7) 0.054(4) Uani 1 1 d . . .
H17 H 0.4624 0.7397 0.5836 0.065 Uiso 1 1 calc R . .
C18 C 0.2428(12) 0.6959(15) 0.5728(8) 0.062(4) Uani 1 1 d . . .
H18 H 0.2173 0.7418 0.5322 0.074 Uiso 1 1 calc R . .
C19 C 0.1359(13) 0.6320(15) 0.6010(9) 0.067(5) Uani 1 1 d . . .
H19 H 0.0368 0.6338 0.5803 0.081 Uiso 1 1 calc R . .
C20 C 0.1726(11) 0.5646(15) 0.6602(9) 0.062(4) Uani 1 1 d . . .
H20 H 0.0985 0.5198 0.6796 0.075 Uiso 1 1 calc R . .
C21 C 0.3168(11) 0.5626(13) 0.6908(8) 0.052(4) Uani 1 1 d . . .
H21 H 0.3412 0.5175 0.7322 0.062 Uiso 1 1 calc R . .
C22 C 0.7150(11) 0.6870(14) 0.6262(8) 0.053(4) Uani 1 1 d . . .
C23 C 0.7162(13) 0.6343(15) 0.5358(8) 0.061(5) Uani 1 1 d . . .
H23 H 0.6704 0.5592 0.5122 0.074 Uiso 1 1 calc R . .
C24 C 0.7863(16) 0.696(2) 0.4829(10) 0.077(6) Uani 1 1 d . . .
H24 H 0.7866 0.6626 0.4219 0.093 Uiso 1 1 calc R . .
C25 C 0.8559(16) 0.805(2) 0.5178(11) 0.090(7) Uani 1 1 d . . .
H25 H 0.9037 0.8454 0.4806 0.108 Uiso 1 1 calc R . .
C26 C 0.8560(12) 0.8546(16) 0.6055(9) 0.070(5) Uani 1 1 d . . .
H26 H 0.9044 0.9291 0.6289 0.085 Uiso 1 1 calc R . .
C27 C 0.7857(11) 0.7965(14) 0.6604(9) 0.057(4) Uani 1 1 d . . .
H27 H 0.7858 0.8313 0.7212 0.068 Uiso 1 1 calc R . .
C28 C 0.6275(11) 0.4653(13) 0.6604(7) 0.051(4) Uani 1 1 d . . .
H28A H 0.5642 0.4360 0.6022 0.061 Uiso 1 1 calc R . .
H28B H 0.7285 0.4577 0.6507 0.061 Uiso 1 1 calc R . .
C29 C 0.5851(12) 0.3921(13) 0.7249(9) 0.054(4) Uani 1 1 d . . .
H29A H 0.6391 0.4250 0.7847 0.081 Uiso 1 1 calc R . .
H29B H 0.6083 0.3163 0.7045 0.081 Uiso 1 1 calc R . .
H29C H 0.4807 0.3881 0.7271 0.081 Uiso 1 1 calc R . .
Cl3 Cl 0.2042(3) 0.2944(3) 0.7671(2) 0.0508(8) Uani 1 1 d . A .
Cl4A Cl -0.0687(19) 0.303(4) 0.6722(18) 0.051(7) Uani 0.59(8) 1 d P A 1
Cl4B Cl -0.095(3) 0.246(5) 0.647(2) 0.048(7) Uani 0.41(8) 1 d P A 2
C30 C 0.0154(15) 0.2974(13) 0.7695(9) 0.057(4) Uani 1 1 d . . .
H30A H -0.0274 0.2294 0.7877 0.068 Uiso 1 1 calc R A 1
H30B H 0.0022 0.3640 0.8143 0.068 Uiso 1 1 calc R A 1
Cl5A Cl 0.483(4) 0.1133(18) 0.5482(11) 0.077(7) Uani 0.48(5) 1 d P B 1
Cl5B Cl 0.558(2) 0.1433(11) 0.5710(10) 0.055(4) Uani 0.52(5) 1 d P B 2
Cl6 Cl 0.8014(10) 0.0563(7) 0.5035(6) 0.152(3) Uani 1 1 d . B .
C31 C 0.642(6) 0.047(3) 0.573(3) 0.29(3) Uani 1 1 d . . .
H31A H 0.6081 -0.0343 0.5682 0.343 Uiso 1 1 calc R B 1
H31B H 0.6836 0.0783 0.6367 0.343 Uiso 1 1 calc R B 1

loop_
_atom_site_aniso_label
_atom_site_aniso_U_11
_atom_site_aniso_U_22
_atom_site_aniso_U_33
_atom_site_aniso_U_23
_atom_site_aniso_U_13
_atom_site_aniso_U_12
Pt1 0.01534(16) 0.0698(3) 0.0357(2) 0.0345(2) 0.01402(13) 0.02083(16)
Cl1 0.0203(10) 0.071(2) 0.0476(15) 0.0315(15) 0.0172(10) 0.0242(11)
Cl2 0.0200(12) 0.0406(19) 0.129(3) 0.030(2) 0.0143(15) 0.0070(11)
S1 0.0160(10) 0.0423(16) 0.0434(14) 0.0274(13) 0.0073(9) 0.0106(9)
P2 0.0226(12) 0.084(2) 0.0284(13) 0.0326(15) 0.0144(10) 0.0281(13)
P3 0.0172(10) 0.0519(18) 0.0361(14) 0.0296(13) 0.0156(9) 0.0185(11)
C1 0.029(5) 0.047(8) 0.077(9) 0.034(7) 0.033(5) 0.016(5)
C2 0.017(4) 0.051(7) 0.044(6) 0.027(5) 0.012(4) 0.014(4)
C3 0.022(4) 0.056(8) 0.047(6) 0.034(6) 0.016(4) 0.022(5)
C4 0.016(4) 0.061(8) 0.042(6) 0.036(6) 0.013(4) 0.020(4)
C5 0.021(4) 0.067(8) 0.040(6) 0.034(6) 0.008(4) 0.013(5)
C6 0.040(6) 0.054(8) 0.052(7) 0.037(6) 0.010(5) 0.009(5)
C7 0.034(5) 0.056(8) 0.041(6) 0.025(6) 0.002(4) 0.019(5)
C8 0.019(4) 0.063(8) 0.044(6) 0.023(6) 0.005(4) 0.017(5)
C9 0.017(4) 0.060(8) 0.044(6) 0.031(6) 0.014(4) 0.016(4)
C10 0.020(4) 0.055(7) 0.036(5) 0.032(5) 0.017(4) 0.020(4)
C11 0.030(5) 0.053(8) 0.062(8) 0.034(6) 0.025(5) 0.024(5)
C12 0.036(6) 0.059(9) 0.059(7) 0.037(7) 0.033(5) 0.031(5)
C13 0.027(5) 0.056(8) 0.045(6) 0.031(6) 0.019(4) 0.014(5)
C14 0.031(5) 0.055(8) 0.043(6) 0.029(6) 0.016(4) 0.014(5)
C15 0.028(5) 0.055(8) 0.029(5) 0.021(5) 0.013(4) 0.015(5)
C16 0.020(4) 0.096(10) 0.031(5) 0.032(6) 0.014(4) 0.030(5)
C17 0.025(5) 0.125(13) 0.035(6) 0.047(7) 0.018(4) 0.037(6)
C18 0.029(6) 0.132(14) 0.045(7) 0.046(8) 0.013(5) 0.044(7)
C19 0.024(6) 0.141(15) 0.057(8) 0.043(9) 0.017(5) 0.042(7)
C20 0.016(5) 0.133(14) 0.055(8) 0.044(9) 0.020(5) 0.026(6)
C21 0.024(5) 0.108(12) 0.040(6) 0.040(7) 0.017(4) 0.029(6)
C22 0.020(5) 0.122(13) 0.041(6) 0.050(8) 0.017(4) 0.036(6)
C23 0.042(6) 0.133(14) 0.043(7) 0.060(8) 0.031(5) 0.054(8)
C24 0.049(8) 0.172(19) 0.054(8) 0.072(11) 0.042(7) 0.075(11)
C25 0.037(7) 0.20(2) 0.070(11) 0.101(14) 0.033(7) 0.046(11)
C26 0.020(5) 0.154(16) 0.061(8) 0.075(10) 0.010(5) 0.014(7)
C27 0.016(5) 0.123(14) 0.047(7) 0.051(8) 0.011(4) 0.011(6)
C28 0.024(5) 0.106(12) 0.032(6) 0.024(7) 0.007(4) 0.029(6)
C29 0.025(5) 0.091(11) 0.053(8) 0.025(7) 0.014(5) 0.015(6)
Cl3 0.0535(17) 0.071(2) 0.0450(17) 0.0340(16) 0.0202(13) 0.0261(15)
Cl4A 0.028(4) 0.087(18) 0.048(7) 0.030(9) 0.010(4) 0.022(6)
Cl4B 0.031(5) 0.068(18) 0.050(8) 0.016(12) 0.013(5) 0.013(8)
C30 0.063(8) 0.073(10) 0.059(8) 0.036(8) 0.048(7) 0.037(7)
Cl5A 0.101(18) 0.077(9) 0.063(6) 0.033(6) 0.006(9) 0.031(11)
Cl5B 0.051(7) 0.073(6) 0.044(5) 0.023(4) 0.004(4) 0.007(5)
Cl6 0.181(8) 0.143(6) 0.142(6) 0.042(5) 0.046(6) 0.023(6)
C31 0.52(9) 0.19(4) 0.24(4) 0.07(3) 0.30(5) 0.17(5)

loop_
_atom_type_symbol
_atom_type_description
_atom_type_scat_dispersion_real
_atom_type_scat_dispersion_imag
_atom_type_scat_source
C C 0.0033 0.0016 'International Tables Vol C Tables 4.2.6.8 and 6.1.1.4'
H H 0.0000 0.0000 'International Tables Vol C Tables 4.2.6.8 and 6.1.1.4'
P P 0.1023 0.0942 'International Tables Vol C Tables 4.2.6.8 and 6.1.1.4'
S S 0.1246 0.1234 'International Tables Vol C Tables 4.2.6.8 and 6.1.1.4'
Cl Cl 0.1484 0.1585 'International Tables Vol C Tables 4.2.6.8 and 6.1.1.4'
Pt Pt -1.7033 8.3905 'International Tables Vol C Tables 4.2.6.8 and 6.1.1.4'

loop_
_geom_angle_atom_site_label_1
_geom_angle_atom_site_label_2
_geom_angle_atom_site_label_3
_geom_angle
P3 Pt1 P2 101.27(10)
P3 Pt1 S1 86.52(9)
P2 Pt1 S1 170.99(8)
P3 Pt1 Cl1 171.42(10)
P2 Pt1 Cl1 87.22(10)
S1 Pt1 Cl1 84.91(9)
C2 S1 C1 101.1(5)
C2 S1 Pt1 105.6(3)
C1 S1 Pt1 99.7(5)
C16 P2 C28 105.0(6)
C16 P2 C22 104.1(5)
C28 P2 C22 106.5(6)
C16 P2 Pt1 120.6(4)
C28 P2 Pt1 111.4(3)
C22 P2 Pt1 108.3(5)
C4 P3 C10 105.6(4)
C4 P3 C3 103.6(5)
C10 P3 C3 105.7(5)
C4 P3 Pt1 123.9(4)
C10 P3 Pt1 112.3(3)
C3 P3 Pt1 104.0(3)
S1 C1 H1A 109.5
S1 C1 H1B 109.5
H1A C1 H1B 109.5
S1 C1 H1C 109.5
H1A C1 H1C 109.5
H1B C1 H1C 109.5
C3 C2 S1 111.8(8)
C3 C2 H2A 109.3
S1 C2 H2A 109.3
C3 C2 H2B 109.3
S1 C2 H2B 109.3
H2A C2 H2B 107.9
C2 C3 P3 108.9(8)
C2 C3 H3A 109.9
P3 C3 H3A 109.9
C2 C3 H3B 109.9
P3 C3 H3B 109.9
H3A C3 H3B 108.3
C5 C4 C9 119.8(8)
C5 C4 P3 119.5(7)
C9 C4 P3 120.7(7)
C6 C5 C4 120.0(9)
C6 C5 H5 120.0
C4 C5 H5 120.0
C5 C6 C7 119.6(10)
C5 C6 H6 120.2
C7 C6 H6 120.2
C8 C7 C6 120.5(9)
C8 C7 H7 119.8
C6 C7 H7 119.8
C7 C8 C9 120.8(9)
C7 C8 H8 119.6
C9 C8 H8 119.6
C8 C9 C4 119.2(10)
C8 C9 H9 120.4
C4 C9 H9 120.4
C15 C10 C11 119.7(9)
C15 C10 P3 120.2(7)
C11 C10 P3 120.1(9)
C10 C11 C12 119.6(12)
C10 C11 H11 120.2
C12 C11 H11 120.2
C13 C12 C11 120.5(10)
C13 C12 H12 119.7
C11 C12 H12 119.7
C12 C13 C14 120.5(10)
C12 C13 H13 119.8
C14 C13 H13 119.8
C13 C14 C15 119.4(12)
C13 C14 H14 120.3
C15 C14 H14 120.3
C10 C15 C14 120.3(10)
C10 C15 H15 119.8
C14 C15 H15 119.8
C21 C16 C17 118.9(9)
C21 C16 P2 119.6(8)
C17 C16 P2 121.5(8)
C16 C17 C18 119.9(12)
C16 C17 H17 120.1
C18 C17 H17 120.1
C19 C18 C17 120.6(11)
C19 C18 H18 119.7
C17 C18 H18 119.7
C18 C19 C20 119.9(10)
C18 C19 H19 120.0
C20 C19 H19 120.0
C21 C20 C19 120.0(12)
C21 C20 H20 120.0
C19 C20 H20 120.0
C20 C21 C16 120.7(11)
C20 C21 H21 119.7
C16 C21 H21 119.7
C27 C22 C23 120.2(12)
C27 C22 P2 119.7(9)
C23 C22 P2 120.0(12)
C24 C23 C22 118.1(17)
C24 C23 H23 121.0
C22 C23 H23 121.0
C25 C24 C23 121.2(15)
C25 C24 H24 119.4
C23 C24 H24 119.4
C26 C25 C24 120.3(14)
C26 C25 H25 119.8
C24 C25 H25 119.8
C25 C26 C27 120.3(18)
C25 C26 H26 119.8
C27 C26 H26 119.8
C26 C27 C22 119.8(14)
C26 C27 H27 120.1
C22 C27 H27 120.1
C29 C28 P2 115.1(9)
C29 C28 H28A 108.5
P2 C28 H28A 108.5
C29 C28 H28B 108.5
P2 C28 H28B 108.5
H28A C28 H28B 107.5
C28 C29 H29A 109.5
C28 C29 H29B 109.5
H29A C29 H29B 109.5
C28 C29 H29C 109.5
H29A C29 H29C 109.5
H29B C29 H29C 109.5
Cl4A C30 Cl3 111.2(7)
Cl4A C30 Cl4B 20.1(7)
Cl3 C30 Cl4B 110.2(7)
Cl4A C30 H30A 109.4
Cl3 C30 H30A 109.4
Cl4B C30 H30A 91.7
Cl4A C30 H30B 109.4
Cl3 C30 H30B 109.4
Cl4B C30 H30B 126.0
H30A C30 H30B 108.0
Cl5B C31 Cl5A 24.0(9)
Cl5B C31 Cl6 111(2)
Cl5A C31 Cl6 120(2)
Cl5B C31 H31A 130.2
Cl5A C31 H31A 107.3
Cl6 C31 H31A 107.3
Cl5B C31 H31B 91.1
Cl5A C31 H31B 107.3
Cl6 C31 H31B 107.3
H31A C31 H31B 106.9

loop_
_geom_bond_atom_site_label_1
_geom_bond_atom_site_label_2
_geom_bond_distance
Pt1 P3 2.240(2)
Pt1 P2 2.288(3)
Pt1 S1 2.345(3)
Pt1 Cl1 2.356(2)
S1 C2 1.803(11)
S1 C1 1.817(10)
P2 C16 1.816(9)
P2 C28 1.820(15)
P2 C22 1.823(12)
P3 C4 1.807(9)
P3 C10 1.813(9)
P3 C3 1.834(13)
C1 H1A 0.9800
C1 H1B 0.9800
C1 H1C 0.9800
C2 C3 1.529(12)
C2 H2A 0.9900
C2 H2B 0.9900
C3 H3A 0.9900
C3 H3B 0.9900
C4 C5 1.399(15)
C4 C9 1.406(13)
C5 C6 1.391(14)
C5 H5 0.9500
C6 C7 1.403(16)
C6 H6 0.9500
C7 C8 1.366(16)
C7 H7 0.9500
C8 C9 1.399(13)
C8 H8 0.9500
C9 H9 0.9500
C10 C15 1.383(16)
C10 C11 1.401(15)
C11 C12 1.402(14)
C11 H11 0.9500
C12 C13 1.363(17)
C12 H12 0.9500
C13 C14 1.399(16)
C13 H13 0.9500
C14 C15 1.400(14)
C14 H14 0.9500
C15 H15 0.9500
C16 C21 1.392(16)
C16 C17 1.394(15)
C17 C18 1.397(14)
C17 H17 0.9500
C18 C19 1.37(2)
C18 H18 0.9500
C19 C20 1.390(18)
C19 H19 0.9500
C20 C21 1.382(14)
C20 H20 0.9500
C21 H21 0.9500
C22 C27 1.39(2)
C22 C23 1.418(18)
C23 C24 1.390(19)
C23 H23 0.9500
C24 C25 1.39(3)
C24 H24 0.9500
C25 C26 1.37(2)
C25 H25 0.9500
C26 C27 1.391(15)
C26 H26 0.9500
C27 H27 0.9500
C28 C29 1.527(17)
C28 H28A 0.9900
C28 H28B 0.9900
C29 H29A 0.9800
C29 H29B 0.9800
C29 H29C 0.9800
Cl3 C30 1.781(13)
Cl4A C30 1.63(2)
Cl4B C30 1.99(5)
C30 H30A 0.9900
C30 H30B 0.9900
Cl5A C31 1.82(5)
Cl5B C31 1.51(4)
Cl6 C31 1.95(4)
C31 H31A 0.9900
C31 H31B 0.9900

loop_
_geom_torsion_atom_site_label_1
_geom_torsion_atom_site_label_2
_geom_torsion_atom_site_label_3
_geom_torsion_atom_site_label_4
_geom_torsion
P3 Pt1 S1 C2 -3.5(4)
P2 Pt1 S1 C2 146.6(7)
Cl1 Pt1 S1 C2 176.0(4)
P3 Pt1 S1 C1 -107.9(4)
P2 Pt1 S1 C1 42.2(8)
Cl1 Pt1 S1 C1 71.5(4)
P3 Pt1 P2 C16 -12.1(5)
S1 Pt1 P2 C16 -161.6(7)
Cl1 Pt1 P2 C16 169.2(5)
P3 Pt1 P2 C28 -135.7(4)
S1 Pt1 P2 C28 74.8(8)
Cl1 Pt1 P2 C28 45.5(4)
P3 Pt1 P2 C22 107.5(4)
S1 Pt1 P2 C22 -42.0(9)
Cl1 Pt1 P2 C22 -71.3(4)
P2 Pt1 P3 C4 -31.8(5)
S1 Pt1 P3 C4 143.6(5)
Cl1 Pt1 P3 C4 139.9(7)
P2 Pt1 P3 C10 96.9(4)
S1 Pt1 P3 C10 -87.6(4)
Cl1 Pt1 P3 C10 -91.4(8)
P2 Pt1 P3 C3 -149.2(3)
S1 Pt1 P3 C3 26.2(3)
Cl1 Pt1 P3 C3 22.5(8)
C1 S1 C2 C3 77.1(9)
Pt1 S1 C2 C3 -26.3(8)
S1 C2 C3 P3 50.0(8)
C4 P3 C3 C2 179.3(6)
C10 P3 C3 C2 68.5(7)
Pt1 P3 C3 C2 -50.0(7)
C10 P3 C4 C5 160.9(10)
C3 P3 C4 C5 49.9(11)
Pt1 P3 C4 C5 -67.7(11)
C10 P3 C4 C9 -16.8(12)
C3 P3 C4 C9 -127.7(10)
Pt1 P3 C4 C9 114.7(9)
C9 C4 C5 C6 3.4(19)
P3 C4 C5 C6 -174.3(10)
C4 C5 C6 C7 -1.4(19)
C5 C6 C7 C8 -1(2)
C6 C7 C8 C9 0.5(19)
C7 C8 C9 C4 1.5(18)
C5 C4 C9 C8 -3.4(18)
P3 C4 C9 C8 174.2(9)
C4 P3 C10 C15 112.9(8)
C3 P3 C10 C15 -137.6(8)
Pt1 P3 C10 C15 -24.8(9)
C4 P3 C10 C11 -65.5(10)
C3 P3 C10 C11 43.9(9)
Pt1 P3 C10 C11 156.7(7)
C15 C10 C11 C12 -1.6(15)
P3 C10 C11 C12 176.9(8)
C10 C11 C12 C13 -0.1(17)
C11 C12 C13 C14 1.1(17)
C12 C13 C14 C15 -0.5(16)
C11 C10 C15 C14 2.2(15)
P3 C10 C15 C14 -176.3(8)
C13 C14 C15 C10 -1.2(15)
C28 P2 C16 C21 57.0(12)
C22 P2 C16 C21 168.8(12)
Pt1 P2 C16 C21 -69.6(13)
C28 P2 C16 C17 -120.2(12)
C22 P2 C16 C17 -8.5(14)
Pt1 P2 C16 C17 113.1(11)
C21 C16 C17 C18 -2(2)
P2 C16 C17 C18 175.7(11)
C16 C17 C18 C19 1(2)
C17 C18 C19 C20 0(2)
C18 C19 C20 C21 0(2)
C19 C20 C21 C16 -1(2)
C17 C16 C21 C20 2(2)
P2 C16 C21 C20 -175.5(12)
C16 P2 C22 C27 100.6(9)
C28 P2 C22 C27 -148.7(8)
Pt1 P2 C22 C27 -28.9(9)
C16 P2 C22 C23 -77.0(10)
C28 P2 C22 C23 33.7(9)
Pt1 P2 C22 C23 153.5(7)
C27 C22 C23 C24 -1.5(15)
P2 C22 C23 C24 176.1(8)
C22 C23 C24 C25 1.3(17)
C23 C24 C25 C26 0(2)
C24 C25 C26 C27 0(2)
C25 C26 C27 C22 0.2(18)
C23 C22 C27 C26 0.8(16)
P2 C22 C27 C26 -176.8(8)
C16 P2 C28 C29 -85.0(8)
C22 P2 C28 C29 165.0(8)
Pt1 P2 C28 C29 47.2(9)
